data_2215443
loop_
_publ_author_name
'Zhao, Hui'
'Gong, Hai-Bin'

_publ_section_title
;
 2-(2-Methyl-5-nitro-1<i>H</i>-imidazol-1-yl)ethaneselenol
;
_journal_coeditor_code CV2303
_journal_issue 10
_journal_name_full 'Acta Crystallographica Section E'
_journal_page_first o4096
_journal_page_last o4096
_journal_paper_doi 10.1107/S1600536807045588
_journal_volume 63
_journal_year 2007
_chemical_formula_iupac 'C6 H9 N3 O2 Se'
_chemical_formula_moiety 'C6 H9 N3 O2 Se'
_chemical_formula_sum 'C6 H9 N3 O2 Se'
_chemical_formula_weight 234.12
_chemical_name_systematic
;
2-(2-Methyl-5-nitro-1H-imidazol-1-yl)ethaneselenol
;
_space_group_IT_number 14
_symmetry_cell_setting monoclinic
_symmetry_space_group_name_Hall '-P 2ybc'
_symmetry_space_group_name_H-M 'P 1 21/c 1'
_atom_sites_solution_hydrogens geom
_atom_sites_solution_primary direct
_atom_sites_solution_secondary difmap
_audit_creation_method SHELXL-97
_cell_angle_alpha 90.00
_cell_angle_beta 97.57(3)
_cell_angle_gamma 90.00
_cell_formula_units_Z 4
_cell_length_a 12.079(2)
_cell_length_b 11.089(2)
_cell_length_c 6.3800(13)
_cell_measurement_reflns_used 1542
_cell_measurement_temperature 293(2)
_cell_measurement_theta_max 26.41
_cell_measurement_theta_min 3.85
_cell_volume 847.1(3)
_computing_cell_refinement 'SAINT (Siemens, 1996)'
_computing_data_collection 'SMART (Siemens, 1996)'
_computing_data_reduction 'SAINT (Siemens, 1996)'
_computing_molecular_graphics 'SHELXTL (Sheldrick, 1997b)'
_computing_publication_material 'SHELXTL (Sheldrick, 1997b)'
_computing_structure_refinement 'SHELXL97 (Sheldrick, 1997a)'
_computing_structure_solution 'SHELXS97 (Sheldrick, 1997a)'
_diffrn_ambient_temperature 293(2)
_diffrn_measured_fraction_theta_full 0.997
_diffrn_measured_fraction_theta_max 0.997
_diffrn_measurement_device_type 'Bruker APEX area-detector'
_diffrn_measurement_method '\f and \w'
_diffrn_radiation_monochromator graphite
_diffrn_radiation_source 'fine-focus sealed tube'
_diffrn_radiation_type MoK\a
_diffrn_radiation_wavelength 0.71073
_diffrn_reflns_av_R_equivalents 0.0458
_diffrn_reflns_av_sigmaI/netI 0.0717
_diffrn_reflns_limit_h_max 14
_diffrn_reflns_limit_h_min -14
_diffrn_reflns_limit_k_max 0
_diffrn_reflns_limit_k_min -13
_diffrn_reflns_limit_l_max 7
_diffrn_reflns_limit_l_min 0
_diffrn_reflns_number 1804
_diffrn_reflns_theta_full 25.95
_diffrn_reflns_theta_max 25.95
_diffrn_reflns_theta_min 1.70
_exptl_absorpt_coefficient_mu 4.395
_exptl_absorpt_correction_T_max 0.3522
_exptl_absorpt_correction_T_min 0.2723
_exptl_absorpt_correction_type multi-scan
_exptl_absorpt_process_details '(SADABS; Sheldrick, 1996)'
_exptl_crystal_colour yellow
_exptl_crystal_density_diffrn 1.836
_exptl_crystal_density_method 'not measured'
_exptl_crystal_description prism
_exptl_crystal_F_000 464
_exptl_crystal_size_max 0.36
_exptl_crystal_size_mid 0.32
_exptl_crystal_size_min 0.25
_refine_diff_density_max 0.481
_refine_diff_density_min -0.631
_refine_ls_extinction_method none
_refine_ls_goodness_of_fit_ref 1.049
_refine_ls_hydrogen_treatment mixed
_refine_ls_matrix_type full
_refine_ls_number_parameters 112
_refine_ls_number_reflns 1647
_refine_ls_number_restraints 1
_refine_ls_restrained_S_all 1.049
_refine_ls_R_factor_all 0.1237
_refine_ls_R_factor_gt 0.0647
_refine_ls_shift/su_max 0.000
_refine_ls_shift/su_mean 0.000
_refine_ls_structure_factor_coef Fsqd
_refine_ls_weighting_details 'calc w=1/[\s^2^(Fo^2^)+(0.0611P)^2^+4.5156P] where P=(Fo^2^+2Fc^2^)/3'
_refine_ls_weighting_scheme calc
_refine_ls_wR_factor_gt 0.1508
_refine_ls_wR_factor_ref 0.1775
_reflns_number_gt 960
_reflns_number_total 1647
_reflns_threshold_expression I>2\s(I)
_cod_data_source_file cv2303.cif
_cod_data_source_block I
_cod_original_sg_symbol_H-M 'P 21/c'
_cod_database_code 2215443

loop_
_symmetry_equiv_pos_as_xyz
'x, y, z'
'-x, y+1/2, -z+1/2'
'-x, -y, -z'
'x, -y-1/2, z-1/2'

loop_
_atom_site_type_symbol
_atom_site_label
_atom_site_fract_x
_atom_site_fract_y
_atom_site_fract_z
_atom_site_U_iso_or_equiv
_atom_site_adp_type
_atom_site_calc_flag
_atom_site_refinement_flags
_atom_site_occupancy
Se Se 0.27158(9) 0.08541(10) 1.19615(16) 0.0625(4) Uani d D 1
O O1 0.0341(5) -0.1194(5) 0.6752(10) 0.0483(15) Uani d . 1
O O2 0.1029(5) -0.2980(6) 0.6766(10) 0.0546(17) Uani d . 1
N N1 0.4065(6) -0.1286(7) 0.7038(10) 0.0402(17) Uani d . 1
N N2 0.2522(5) -0.0209(5) 0.7252(8) 0.0263(14) Uani d . 1
N N3 0.1135(6) -0.1880(7) 0.6843(9) 0.0364(16) Uani d . 1
C C1 0.1470(6) 0.0813(8) 0.9825(13) 0.0408(19) Uani d . 1
H H1B 0.1035 0.0093 0.9999 0.049 Uiso calc R 1
H H1C 0.0999 0.1507 0.9979 0.049 Uiso calc R 1
C C2 0.1822(6) 0.0817(7) 0.7604(12) 0.0331(17) Uani d . 1
H H2A 0.1159 0.0805 0.6564 0.040 Uiso calc R 1
H H2B 0.2225 0.1556 0.7407 0.040 Uiso calc R 1
C C3 0.4326(7) 0.0927(8) 0.7434(14) 0.051(2) Uani d . 1
H H3A 0.5097 0.0723 0.7408 0.076 Uiso calc R 1
H H3B 0.4246 0.1328 0.8740 0.076 Uiso calc R 1
H H3C 0.4079 0.1452 0.6270 0.076 Uiso calc R 1
C C4 0.3641(6) -0.0192(8) 0.7257(11) 0.0343(19) Uani d . 1
C C5 0.3193(7) -0.2051(8) 0.6905(12) 0.040(2) Uani d . 1
H H5A 0.3237 -0.2883 0.6758 0.048 Uiso calc R 1
C C6 0.2233(6) -0.1415(7) 0.7020(11) 0.0275(16) Uani d . 1
H H1 0.3517(14) 0.079(7) 1.193(12) 0.072 Uiso d D 1

loop_
_atom_site_aniso_label
_atom_site_aniso_U_11
_atom_site_aniso_U_22
_atom_site_aniso_U_33
_atom_site_aniso_U_12
_atom_site_aniso_U_13
_atom_site_aniso_U_23
Se 0.0718(8) 0.0693(7) 0.0437(6) 0.0085(6) -0.0024(5) -0.0086(5)
O1 0.029(3) 0.064(4) 0.050(4) -0.005(3) -0.002(3) -0.009(3)
O2 0.052(4) 0.043(4) 0.067(4) -0.014(3) 0.005(3) -0.012(3)
N1 0.031(4) 0.059(5) 0.032(4) 0.005(3) 0.007(3) -0.002(3)
N2 0.027(4) 0.037(4) 0.015(3) 0.001(3) 0.003(2) 0.002(3)
N3 0.040(4) 0.050(5) 0.020(3) -0.007(4) 0.004(3) -0.010(3)
C1 0.028(4) 0.046(5) 0.048(5) 0.010(4) 0.003(4) -0.004(4)
C2 0.025(4) 0.037(4) 0.036(4) 0.002(4) -0.002(3) 0.004(4)
C3 0.039(5) 0.062(6) 0.051(5) -0.014(5) 0.007(4) 0.004(5)
C4 0.036(5) 0.051(5) 0.016(4) -0.005(4) 0.007(3) 0.001(3)
C5 0.050(5) 0.041(5) 0.029(4) 0.013(4) 0.008(4) -0.006(4)
C6 0.030(4) 0.035(4) 0.016(4) -0.002(4) 0.001(3) -0.002(3)

loop_
_atom_type_symbol
_atom_type_description
_atom_type_scat_dispersion_real
_atom_type_scat_dispersion_imag
_atom_type_scat_source
C C 0.0033 0.0016 'International Tables Vol C Tables 4.2.6.8 and 6.1.1.4'
H H 0.0000 0.0000 'International Tables Vol C Tables 4.2.6.8 and 6.1.1.4'
N N 0.0061 0.0033 'International Tables Vol C Tables 4.2.6.8 and 6.1.1.4'
O O 0.0106 0.0060 'International Tables Vol C Tables 4.2.6.8 and 6.1.1.4'
Se Se -0.0929 2.2259 'International Tables Vol C Tables 4.2.6.8 and 6.1.1.4'

loop_
_geom_angle_atom_site_label_1
_geom_angle_atom_site_label_2
_geom_angle_atom_site_label_3
_geom_angle
C1 Se H1 133(5)
C4 N1 C5 105.8(7)
C4 N2 C6 104.6(6)
C4 N2 C2 126.3(6)
C6 N2 C2 128.9(6)
O1 N3 O2 122.7(7)
O1 N3 C6 120.0(7)
O2 N3 C6 117.3(7)
C2 C1 Se 112.0(5)
C2 C1 H1B 109.2
Se C1 H1B 109.2
C2 C1 H1C 109.2
Se C1 H1C 109.2
H1B C1 H1C 107.9
N2 C2 C1 112.2(6)
N2 C2 H2A 109.2
C1 C2 H2A 109.2
N2 C2 H2B 109.2
C1 C2 H2B 109.2
H2A C2 H2B 107.9
C4 C3 H3A 109.5
C4 C3 H3B 109.5
H3A C3 H3B 109.5
C4 C3 H3C 109.5
H3A C3 H3C 109.5
H3B C3 H3C 109.5
N1 C4 N2 112.7(7)
N1 C4 C3 123.4(7)
N2 C4 C3 123.9(8)
N1 C5 C6 109.5(7)
N1 C5 H5A 125.3
C6 C5 H5A 125.3
C5 C6 N2 107.4(7)
C5 C6 N3 126.9(7)
N2 C6 N3 125.6(7)

loop_
_geom_bond_atom_site_label_1
_geom_bond_atom_site_label_2
_geom_bond_distance
Se C1 1.893(8)
Se H1 0.974(10)
O1 N3 1.220(8)
O2 N3 1.226(8)
N1 C4 1.331(10)
N1 C5 1.346(10)
N2 C4 1.350(9)
N2 C6 1.385(9)
N2 C2 1.454(9)
N3 C6 1.413(10)
C1 C2 1.532(11)
C1 H1B 0.9700
C1 H1C 0.9700
C2 H2A 0.9700
C2 H2B 0.9700
C3 C4 1.489(11)
C3 H3A 0.9600
C3 H3B 0.9600
C3 H3C 0.9600
C5 C6 1.367(10)
C5 H5A 0.9300

loop_
_geom_torsion_atom_site_label_1
_geom_torsion_atom_site_label_2
_geom_torsion_atom_site_label_3
_geom_torsion_atom_site_label_4
_geom_torsion
C4 N2 C2 C1 -103.4(8)
C6 N2 C2 C1 70.6(9)
Se C1 C2 N2 59.5(8)
C5 N1 C4 N2 -0.6(8)
C5 N1 C4 C3 -179.2(7)
C6 N2 C4 N1 0.3(8)
C2 N2 C4 N1 175.5(6)
C6 N2 C4 C3 178.9(7)
C2 N2 C4 C3 -5.9(11)
C4 N1 C5 C6 0.7(8)
N1 C5 C6 N2 -0.5(8)
N1 C5 C6 N3 176.9(7)
C4 N2 C6 C5 0.1(8)
C2 N2 C6 C5 -174.9(6)
C4 N2 C6 N3 -177.3(6)
C2 N2 C6 N3 7.7(11)
O1 N3 C6 C5 -172.2(7)
O2 N3 C6 C5 7.1(11)
O1 N3 C6 N2 4.7(11)
O2 N3 C6 N2 -176.0(7)

loop_
_cod_related_entry_id
_cod_related_entry_database
_cod_related_entry_code
1 ChemSpider 21123400
